data_7220757
loop_
_publ_author_name
'Crane, Angela K.'
'White, Nicholas G.'
'MacLachlan, Mark J.'

_publ_section_title
;
 Metal organic frameworks from extended, conjugated pentiptycene-based
 ligands
;
_journal_issue 26
_journal_name_full CrystEngComm
_journal_page_first 4912
_journal_paper_doi 10.1039/C5CE00886G
_journal_volume 17
_journal_year 2015
_chemical_compound_source synthesized
_chemical_formula_moiety 'C26 H15 O2.50 Zn0.50'
_chemical_formula_sum 'C26 H15 O2.5 Zn0.5'
_chemical_formula_weight 400.09
_space_group_IT_number 12
_symmetry_cell_setting monoclinic
_symmetry_space_group_name_Hall '-C 2y'
_symmetry_space_group_name_H-M 'C 1 2/m 1'
_atom_sites_solution_hydrogens difmap
_atom_sites_solution_primary other
_audit_update_record
;
2015-05-06 deposited with the CCDC.
2015-06-02 downloaded from the CCDC.
;
_cell_angle_alpha 90
_cell_angle_beta 119.498(6)
_cell_angle_gamma 90
_cell_formula_units_Z 8
_cell_length_a 17.128(8)
_cell_length_b 35.003(16)
_cell_length_c 11.620(5)
_cell_measurement_reflns_used 5059
_cell_measurement_temperature 90
_cell_measurement_theta_max 24.34
_cell_measurement_theta_min 2.33
_cell_volume 6064(5)
_computing_cell_refinement 'Apex2, (Bruker, 2007)'
_computing_data_collection 'Apex2, (Bruker, 2007)'
_computing_data_reduction 'Apex2, (Bruker, 2007)'
_computing_publication_material 'CRYSTALS (Betteridge et al., 2003)'
_computing_structure_refinement 'CRYSTALS (Betteridge et al., 2003)'
_computing_structure_solution 'Superflip (Palatinus & Chapuis, 2007)'
_diffrn_ambient_temperature 90
_diffrn_measured_fraction_theta_full 0.998
_diffrn_measured_fraction_theta_max 0.986
_diffrn_measurement_device Serial
_diffrn_measurement_device_type 'Bruker Apex Duo'
_diffrn_measurement_method \w/2\q
_diffrn_radiation_monochromator graphite
_diffrn_radiation_type 'Mo K\a'
_diffrn_radiation_wavelength 0.71073
_diffrn_reflns_av_R_equivalents 0.076
_diffrn_reflns_limit_h_max 17
_diffrn_reflns_limit_h_min -19
_diffrn_reflns_limit_k_max 40
_diffrn_reflns_limit_k_min 0
_diffrn_reflns_limit_l_max 13
_diffrn_reflns_limit_l_min 0
_diffrn_reflns_number 15801
_diffrn_reflns_theta_full 23.789
_diffrn_reflns_theta_max 24.524
_diffrn_reflns_theta_min 1.485
_diffrn_standards_decay_% 0
_diffrn_standards_interval_count 0
_diffrn_standards_interval_time 0
_diffrn_standards_number 0
_exptl_absorpt_coefficient_mu 0.438
_exptl_absorpt_correction_T_max 1.00
_exptl_absorpt_correction_T_min 0.633
_exptl_absorpt_correction_type multi-scan
_exptl_absorpt_process_details 'Apex2, (Bruker, 2007)'
_exptl_crystal_colour colourless
_exptl_crystal_density_diffrn 0.877
_exptl_crystal_density_method 'not measured'
_exptl_crystal_description block
_exptl_crystal_F_000 1648
_exptl_crystal_size_max 0.23
_exptl_crystal_size_mid 0.12
_exptl_crystal_size_min 0.06
_platon_squeeze_details
;
;
_refine_diff_density_max 2.10
_refine_diff_density_min -0.99
_refine_ls_extinction_method None
_refine_ls_goodness_of_fit_ref 0.9876
_refine_ls_hydrogen_treatment constr
_refine_ls_matrix_type full
_refine_ls_number_parameters 266
_refine_ls_number_reflns 3024
_refine_ls_number_restraints 2
_refine_ls_R_factor_all 0.1135
_refine_ls_R_factor_gt 0.0904
_refine_ls_shift/su_max 0.0002568
_refine_ls_shift/su_mean 0.0000237
_refine_ls_structure_factor_coef Fsqd
_refine_ls_weighting_details
;
 Method, part 1, Chebychev polynomial, (Watkin, 1994, Prince, 1982) 
 [weight] = 1.0/[A~0~*T~0~(x)+A~1~*T~1~(x) ... +A~n-1~]*T~n-1~(x)] 
 where A~i~ are the Chebychev coefficients listed below and x= Fcalc/Fmax 
 Method = Robust Weighting (Prince, 1982) 
 W = [weight] * [1-(deltaF/6*sigmaF)^2^]^2^ 
 A~i~ are: 
 6.32 7.99 2.06 
;
_refine_ls_weighting_scheme calc
_refine_ls_wR_factor_all 0.2537
_refine_ls_wR_factor_gt 0.2208
_refine_ls_wR_factor_ref 0.2537
_reflns_limit_h_max 17
_reflns_limit_h_min -19
_reflns_limit_k_max 40
_reflns_limit_k_min 0
_reflns_limit_l_max 13
_reflns_limit_l_min 0
_reflns_number_gt 2205
_reflns_number_total 5093
_reflns_threshold_expression I>2.0\s(I)
_oxford_diffrn_Wilson_B_factor 2.97
_oxford_diffrn_Wilson_scale 710.42
_oxford_refine_ls_r_factor_ref 0.1135
_oxford_refine_ls_scale 0.07084(4)
_oxford_reflns_number_all 3024
_oxford_reflns_threshold_expression_ref I>-3.0\s(I)
_cod_data_source_file c5ce00886g2.cif
_cod_data_source_block PMOF2b
_cod_depositor_comments
;
The following automatic conversions were performed:

'_atom_sites_solution_primary' value 'Other' changed to 'other'
according to
/usr/data/users/saulius/crontab/automatic-downloads/rss-feeds/RSC/lib/dictionaries/cif_core.dic
dictionary named 'cif_core.dic' version 2.4.2 from 2011-04-26.

Automatic conversion script
Id: cif_fix_values 3271 2015-04-21 07:52:19Z andrius 

 Adding full bibliography for 7220756--7220758.cif.
;
_cod_original_cell_volume 6063(5)
_cod_original_sg_symbol_H-M 'C 2/m '
_cod_original_formula_sum 'C26 H15 O2.50 Zn0.50'
_cod_database_code 7220757

loop_
_symmetry_equiv_pos_as_xyz
x,y,z
-x,-y,-z
x+1/2,y+1/2,z
-x+1/2,-y+1/2,-z
x,-y,z
-x,y,-z
x+1/2,-y+1/2,z
-x+1/2,y+1/2,-z

loop_
_atom_site_label
_atom_site_type_symbol
_atom_site_fract_x
_atom_site_fract_y
_atom_site_fract_z
_atom_site_U_iso_or_equiv
_atom_site_occupancy
_atom_site_adp_type
_atom_site_refinement_flags_posn
_atom_site_refinement_flags_adp
C1 C 1.1167(4) 0.2429(2) -0.2796(7) 0.0370 1.0000 Uani . .
C2 C 1.0271(5) 0.2379(2) -0.2808(7) 0.0384 1.0000 Uani . .
C3 C 1.0124(4) 0.2666(2) -0.2122(7) 0.0386 1.0000 Uani . .
C4 C 1.0882(5) 0.2960(2) -0.1493(7) 0.0407 1.0000 Uani . .
C5 C 1.1738(4) 0.2729(2) -0.0636(7) 0.0325 1.0000 Uani . .
C6 C 1.2356(4) 0.2804(2) 0.0696(7) 0.0321 1.0000 Uani . .
C14 C 1.1887(4) 0.2436(2) -0.1322(6) 0.0298 1.0000 Uani . .
C15 C 0.9633(5) 0.2087(2) -0.3476(8) 0.0474 1.0000 Uani . .
C16 C 0.8822(5) 0.2102(3) -0.3392(8) 0.0547 1.0000 Uani . .
C17 C 0.8694(5) 0.2378(3) -0.2687(8) 0.0519 1.0000 Uani . .
C18 C 0.9326(5) 0.2661(3) -0.2040(8) 0.0514 1.0000 Uani . .
C23 C 1.1167(4) 0.2825(2) -0.3310(7) 0.0383 1.0000 Uani . .
C24 C 1.1018(4) 0.3118(2) -0.2602(7) 0.0400 1.0000 Uani . .
C25 C 1.1020(5) 0.3497(2) -0.2917(8) 0.0462 1.0000 Uani . .
C26 C 1.1162(5) 0.3596(3) -0.3964(9) 0.0553 1.0000 Uani . .
C27 C 1.1297(5) 0.3312(3) -0.4678(8) 0.0490 1.0000 Uani . .
C28 C 1.1300(4) 0.2927(3) -0.4364(7) 0.0434 1.0000 Uani . .
C35 C 1.2228(4) 0.3118(2) 0.1385(7) 0.0325 1.0000 Uani . .
C36 C 1.2113(5) 0.3381(2) 0.1950(8) 0.0392 1.0000 Uani . .
C37 C 1.1828(6) 0.3686(2) 0.2524(8) 0.0513 1.0000 Uani . .
C38 C 1.2369(6) 0.3846(2) 0.3782(8) 0.0521 1.0000 Uani . .
C39 C 1.1997(6) 0.4117(2) 0.4269(9) 0.0525 1.0000 Uani . .
C40 C 1.1097(6) 0.4225(2) 0.3554(9) 0.0522 1.0000 Uani D .
C41 C 1.0554(7) 0.4074(3) 0.2289(10) 0.0631 1.0000 Uani . .
C42 C 1.0917(6) 0.3806(3) 0.1772(10) 0.0644 1.0000 Uani . .
C43 C 1.0686(8) 0.4495(2) 0.4117(11) 0.0603 1.0000 Uani D .
Zn1 Zn 0.91393(10) 0.5000 0.37062(14) 0.0521 1.0000 Uani S T
O2 O 0.9866(5) 0.45975(18) 0.3348(7) 0.0690 1.0000 Uani . .
O3 O 0.7961(9) 0.500000(10) 0.2017(13) 0.1202 1.0000 Uani S T
H391 H 1.2362 0.4227 0.5113 0.0636 1.0000 Uiso R .
H381 H 1.2984 0.3774 0.4293 0.0642 1.0000 Uiso R .
H11 H 1.1285 0.2226 -0.3284 0.0417 1.0000 Uiso R .
H41 H 1.0763 0.3161 -0.0999 0.0447 1.0000 Uiso R .
H151 H 0.9749 0.1891 -0.3940 0.0570 1.0000 Uiso R .
H161 H 0.8372 0.1919 -0.3837 0.0641 1.0000 Uiso R .
H171 H 0.8169 0.2375 -0.2632 0.0641 1.0000 Uiso R .
H181 H 0.9235 0.2853 -0.1537 0.0553 1.0000 Uiso R .
H251 H 1.0920 0.3692 -0.2424 0.0560 1.0000 Uiso R .
H261 H 1.1170 0.3855 -0.4182 0.0623 1.0000 Uiso R .
H271 H 1.1374 0.3379 -0.5399 0.0593 1.0000 Uiso R .
H281 H 1.1412 0.2736 -0.4838 0.0519 1.0000 Uiso R .
H421 H 1.0549 0.3704 0.0909 0.0744 1.0000 Uiso R .
H411 H 0.9941 0.4154 0.1767 0.0723 1.0000 Uiso R .
H32 H 0.7636 0.4776 0.1979 0.1300 1.0000 Uiso R .
O1 O 1.1175(5) 0.46001(16) 0.5274(7) 0.0663 1.0000 Uani . .

loop_
_atom_site_aniso_label
_atom_site_aniso_U_11
_atom_site_aniso_U_22
_atom_site_aniso_U_33
_atom_site_aniso_U_23
_atom_site_aniso_U_13
_atom_site_aniso_U_12
C1 0.021(4) 0.051(5) 0.029(4) -0.009(4) 0.004(3) -0.007(3)
C2 0.026(4) 0.054(5) 0.028(4) 0.008(4) 0.009(4) 0.000(4)
C3 0.016(4) 0.059(5) 0.034(4) 0.009(4) 0.007(4) 0.005(4)
C4 0.024(4) 0.046(5) 0.044(5) -0.003(4) 0.010(4) 0.005(4)
C5 0.013(4) 0.044(5) 0.033(5) 0.003(4) 0.006(4) 0.004(3)
C6 0.017(4) 0.043(5) 0.036(4) -0.002(4) 0.013(4) 0.001(4)
C14 0.012(4) 0.056(5) 0.022(4) -0.007(4) 0.008(3) -0.007(4)
C15 0.035(5) 0.057(6) 0.041(5) -0.004(4) 0.011(4) -0.010(4)
C16 0.028(5) 0.070(6) 0.057(5) -0.005(5) 0.014(4) -0.014(4)
C17 0.021(4) 0.068(6) 0.063(6) -0.009(5) 0.019(4) -0.010(4)
C18 0.024(5) 0.064(6) 0.063(6) -0.005(5) 0.019(4) 0.006(4)
C23 0.014(4) 0.062(6) 0.026(4) -0.001(4) 0.000(3) -0.004(4)
C24 0.015(4) 0.057(6) 0.033(4) 0.007(4) 0.001(3) 0.007(4)
C25 0.031(4) 0.049(6) 0.047(5) 0.004(4) 0.010(4) 0.003(4)
C26 0.041(5) 0.055(6) 0.059(6) 0.011(5) 0.017(4) -0.002(4)
C27 0.033(5) 0.059(6) 0.038(5) 0.012(5) 0.005(4) -0.010(4)
C28 0.018(4) 0.069(7) 0.027(4) 0.001(4) -0.002(3) -0.001(4)
C35 0.020(4) 0.048(5) 0.030(4) -0.001(4) 0.013(3) 0.001(4)
C36 0.029(4) 0.053(5) 0.044(5) -0.009(4) 0.025(4) -0.005(4)
C37 0.059(6) 0.055(6) 0.056(6) -0.010(5) 0.040(5) -0.016(5)
C38 0.057(6) 0.054(6) 0.056(5) -0.017(5) 0.037(5) -0.013(4)
C39 0.077(7) 0.041(5) 0.066(6) -0.017(4) 0.056(6) -0.017(5)
C40 0.072(7) 0.044(5) 0.060(6) -0.006(5) 0.047(5) -0.007(5)
C41 0.064(6) 0.066(6) 0.082(7) -0.003(5) 0.054(6) 0.011(5)
C42 0.056(6) 0.072(7) 0.074(6) -0.025(5) 0.039(5) 0.002(5)
C43 0.087(8) 0.059(6) 0.072(7) -0.005(6) 0.067(7) -0.011(6)
Zn1 0.0798(11) 0.0402(9) 0.0675(10) 0.0000 0.0604(9) 0.0000
O2 0.094(5) 0.060(4) 0.086(5) -0.003(4) 0.070(5) 0.008(4)
O3 0.126(10) 0.062(7) 0.139(11) 0.0000 0.039(9) 0.0000
O1 0.109(5) 0.038(4) 0.085(5) -0.003(3) 0.073(5) -0.001(3)

loop_
_atom_type_symbol
_atom_type_scat_dispersion_real
_atom_type_scat_dispersion_imag
_atom_type_scat_Cromer_Mann_a1
_atom_type_scat_Cromer_Mann_b1
_atom_type_scat_Cromer_Mann_a2
_atom_type_scat_Cromer_Mann_b2
_atom_type_scat_Cromer_Mann_a3
_atom_type_scat_Cromer_Mann_b3
_atom_type_scat_Cromer_Mann_a4
_atom_type_scat_Cromer_Mann_b4
_atom_type_scat_Cromer_Mann_c
_atom_type_scat_source
C 0.0033 0.0016 2.3100 20.8439 1.0200 10.2075 1.5886 0.5687 0.8650 51.6512 0.2156 'International Tables Vol C 4.2.6.8 and 6.1.1.4'
H 0.0000 0.0000 0.4930 10.5109 0.3229 26.1257 0.1402 3.1424 0.0408 57.7998 0.0030 'International Tables Vol C 4.2.6.8 and 6.1.1.4'
N 0.0061 0.0033 12.2126 0.0057 3.1322 9.8933 2.0125 28.9975 1.1663 0.5826 -11.5290 'International Tables Vol C 4.2.6.8 and 6.1.1.4'
O 0.0106 0.0060 3.0485 13.2771 2.2868 5.7011 1.5463 0.3239 0.8670 32.9089 0.2508 'International Tables Vol C 4.2.6.8 and 6.1.1.4'
Zn 0.2839 1.4301 14.0743 3.2655 7.0318 0.2333 5.1652 10.3163 2.4100 58.7097 1.3041 'International Tables Vol C 4.2.6.8 and 6.1.1.4'

loop_
_geom_angle_atom_site_label_1
_geom_angle_site_symmetry_1
_geom_angle_atom_site_label_2
_geom_angle_atom_site_label_3
_geom_angle_site_symmetry_3
_geom_angle
_geom_angle_publ_flag
C2 . C1 C14 . 105.1(6) yes
C2 . C1 C23 . 107.1(6) yes
C14 . C1 C23 . 105.6(6) yes
C2 . C1 H11 . 113.4 no
C14 . C1 H11 . 111.9 no
C23 . C1 H11 . 113.1 no
C1 . C2 C3 . 112.2(6) yes
C1 . C2 C15 . 125.8(7) yes
C3 . C2 C15 . 122.0(7) yes
C2 . C3 C4 . 114.3(6) yes
C2 . C3 C18 . 119.2(7) yes
C4 . C3 C18 . 126.6(7) yes
C3 . C4 C5 . 105.8(6) yes
C3 . C4 C24 . 106.8(6) yes
C5 . C4 C24 . 104.2(6) yes
C3 . C4 H41 . 112.7 no
C5 . C4 H41 . 113.7 no
C24 . C4 H41 . 113.0 no
C4 . C5 C6 . 125.4(6) yes
C4 . C5 C14 . 113.6(6) yes
C6 . C5 C14 . 121.0(6) yes
C14 4_755 C6 C5 . 117.4(6) yes
C14 4_755 C6 C35 . 121.5(6) yes
C5 . C6 C35 . 121.1(6) yes
C1 . C14 C6 4_755 126.4(6) yes
C1 . C14 C5 . 112.0(6) yes
C6 4_755 C14 C5 . 121.6(6) yes
C2 . C15 C16 . 116.5(8) yes
C2 . C15 H151 . 120.7 no
C16 . C15 H151 . 122.8 no
C15 . C16 C17 . 121.1(8) yes
C15 . C16 H161 . 119.6 no
C17 . C16 H161 . 119.3 no
C16 . C17 C18 . 121.5(7) yes
C16 . C17 H171 . 118.8 no
C18 . C17 H171 . 119.7 no
C3 . C18 C17 . 119.7(8) yes
C3 . C18 H181 . 119.3 no
C17 . C18 H181 . 121.1 no
C1 . C23 C24 . 113.7(6) yes
C1 . C23 C28 . 127.8(7) yes
C24 . C23 C28 . 118.4(7) yes
C4 . C24 C23 . 111.9(7) yes
C4 . C24 C25 . 126.8(7) yes
C23 . C24 C25 . 121.3(7) yes
C24 . C25 C26 . 119.7(8) yes
C24 . C25 H251 . 120.1 no
C26 . C25 H251 . 120.2 no
C25 . C26 C27 . 119.7(8) yes
C25 . C26 H261 . 120.3 no
C27 . C26 H261 . 120.0 no
C26 . C27 C28 . 121.1(8) yes
C26 . C27 H271 . 119.4 no
C28 . C27 H271 . 119.5 no
C23 . C28 C27 . 119.7(8) yes
C23 . C28 H281 . 119.8 no
C27 . C28 H281 . 120.5 no
C6 . C35 C36 . 179.4(7) yes
C35 . C36 C37 . 171.3(7) yes
C36 . C37 C38 . 124.5(8) yes
C36 . C37 C42 . 116.4(7) yes
C38 . C37 C42 . 118.9(8) yes
C37 . C38 C39 . 119.3(8) yes
C37 . C38 H381 . 120.2 no
C39 . C38 H381 . 120.6 no
C38 . C39 C40 . 121.9(8) yes
C38 . C39 H391 . 119.4 no
C40 . C39 H391 . 118.7 no
C39 . C40 C41 . 119.5(7) yes
C39 . C40 C43 . 121.7(8) yes
C41 . C40 C43 . 118.8(8) yes
C40 . C41 C42 . 119.5(8) yes
C40 . C41 H411 . 120.5 no
C42 . C41 H411 . 119.9 no
C37 . C42 C41 . 120.9(9) yes
C37 . C42 H421 . 119.4 no
C41 . C42 H421 . 119.7 no
C40 . C43 O2 . 117.1(9) yes
C40 . C43 O1 . 116.5(9) yes
O2 . C43 O1 . 126.4(7) yes
Zn1 2_766 Zn1 O1 2_766 80.2(2) yes
Zn1 2_766 Zn1 O1 6_756 80.2(2) yes
O1 2_766 Zn1 O1 6_756 85.1(3) yes
Zn1 2_766 Zn1 O2 5_565 79.0(2) yes
O1 2_766 Zn1 O2 5_565 90.4(2) yes
O1 6_756 Zn1 O2 5_565 159.2(3) yes
Zn1 2_766 Zn1 O2 . 79.0(2) yes
O1 2_766 Zn1 O2 . 159.2(3) yes
O1 6_756 Zn1 O2 . 90.4(2) yes
O2 5_565 Zn1 O2 . 86.6(4) yes
Zn1 2_766 Zn1 O3 . 177.7(4) yes
O1 2_766 Zn1 O3 . 98.1(4) yes
O1 6_756 Zn1 O3 . 98.1(4) yes
O2 5_565 Zn1 O3 . 102.7(4) yes
O2 . Zn1 O3 . 102.7(4) yes
C43 . O2 Zn1 . 127.7(5) yes
H32 5_565 O3 Zn1 . 109.3 no
H32 5_565 O3 H32 . 111.2 no
Zn1 . O3 H32 . 109.3 no
Zn1 2_766 O1 C43 . 126.5(6) yes

loop_
_geom_bond_atom_site_label_1
_geom_bond_atom_site_label_2
_geom_bond_site_symmetry_2
_geom_bond_distance
_geom_bond_publ_flag
C1 C2 . 1.538(10) yes
C1 C14 . 1.541(9) yes
C1 C23 . 1.508(11) yes
C1 H11 . 0.989 no
C2 C3 . 1.380(11) yes
C2 C15 . 1.417(11) yes
C3 C4 . 1.531(11) yes
C3 C18 . 1.416(11) yes
C4 C5 . 1.535(10) yes
C4 C24 . 1.523(11) yes
C4 H41 . 0.992 no
C5 C6 . 1.404(10) yes
C5 C14 . 1.397(10) yes
C6 C14 4_755 1.408(10) yes
C6 C35 . 1.440(11) yes
C15 C16 . 1.441(11) yes
C15 H151 . 0.953 no
C16 C17 . 1.354(12) yes
C16 H161 . 0.939 no
C17 C18 . 1.384(12) yes
C17 H171 . 0.931 no
C18 H181 . 0.952 no
C23 C24 . 1.416(11) yes
C23 C28 . 1.399(11) yes
C24 C25 . 1.376(11) yes
C25 C26 . 1.396(12) yes
C25 H251 . 0.960 no
C26 C27 . 1.386(12) yes
C26 H261 . 0.943 no
C27 C28 . 1.394(11) yes
C27 H271 . 0.940 no
C28 H281 . 0.946 no
C35 C36 . 1.202(10) yes
C36 C37 . 1.464(12) yes
C37 C38 . 1.406(11) yes
C37 C42 . 1.426(12) yes
C38 C39 . 1.407(11) yes
C38 H381 . 0.954 no
C39 C40 . 1.395(12) yes
C39 H391 . 0.947 no
C40 C41 . 1.399(13) yes
C40 C43 . 1.508(5) yes
C41 C42 . 1.412(12) yes
C41 H411 . 0.960 no
C42 H421 . 0.953 no
C43 O2 . 1.291(11) yes
C43 O1 . 1.239(11) yes
Zn1 Zn1 2_766 3.000(3) yes
Zn1 O1 2_766 2.070(6) yes
Zn1 O1 6_756 2.070(6) yes
Zn1 O2 5_565 2.054(6) yes
Zn1 O2 . 2.054(6) yes
Zn1 O3 . 2.006(13) yes
O3 H32 5_565 0.950 no
O3 H32 . 0.950 no

loop_
_platon_squeeze_void_nr
_platon_squeeze_void_average_x
_platon_squeeze_void_average_y
_platon_squeeze_void_average_z
_platon_squeeze_void_volume
_platon_squeeze_void_count_electrons
_platon_squeeze_void_content
1 0.001 0.000 -0.017 1422 318 ' '
2 0.476 0.500 0.035 1422 318 ' '
